data_2019693
loop_
_publ_author_name
'Han, Li-Juan'
'Kong, Ya-Jie'

_publ_section_title
;
 Poly[(\m-pentafluorobenzoato-\k^2^<i>O</i>:<i>O</i>')(pentafluorobenzoato-\k<i>O</i>)(\m-pyrazine-\k^2^<i>N</i>:<i>N</i>')copper(II)]:
 a coordination polymer linked into a three-dimensional network by
 intermolecular C---H&#x00B7;&#x00B7;&#x00B7;F---C interactions
;
_journal_coeditor_code DT3026
_journal_issue 11
_journal_name_full 'Acta Crystallographica Section C'
_journal_page_first 1017
_journal_page_last 1020
_journal_paper_doi 10.1107/S2053229614021536
_journal_volume 70
_journal_year 2014
_chemical_formula_iupac '[Cu (C7 F5 O2)2 (C4 H4 N2)]'
_chemical_formula_moiety 'C18 H4 Cu F10 N2 O4'
_chemical_formula_sum 'C18 H4 Cu F10 N2 O4'
_chemical_formula_weight 565.77
_chemical_name_systematic
Poly[[(\m-pentafluorobenzoato-\k^2^<i>O</i>:<i>O</i>')(pentafluorobenzoato-\k<i>O</i>)(\m-pyrazine-\k^2^<i>N</i>:<i>N</i>'</i>)copper(II)]:
_space_group_IT_number 2
_symmetry_cell_setting triclinic
_symmetry_space_group_name_Hall '-P 1'
_symmetry_space_group_name_H-M 'P -1'
_atom_sites_solution_hydrogens geom
_atom_sites_solution_primary direct
_atom_sites_solution_secondary difmap
_audit_creation_method SHELXL97
_cell_angle_alpha 89.784(3)
_cell_angle_beta 89.654(3)
_cell_angle_gamma 86.678(3)
_cell_formula_units_Z 2
_cell_length_a 4.8100(12)
_cell_length_b 13.095(3)
_cell_length_c 15.366(4)
_cell_measurement_reflns_used 5716
_cell_measurement_temperature 293(2)
_cell_measurement_theta_max 27.29
_cell_measurement_theta_min 2.65
_cell_volume 966.2(4)
_computing_cell_refinement
;
SAINT-Plus (Bruker, 2001)
;
_computing_data_collection
;
APEX2 (Bruker, 2004)
;
_computing_data_reduction
;
SAINT-Plus (Bruker, 2001)
;
_computing_molecular_graphics
;
XP (Sheldrick, 2008)
;
_computing_publication_material
;
SHELXL97 (Sheldrick, 2008)
;
_computing_structure_refinement
;
SHELXL97 (Sheldrick, 2008)
;
_computing_structure_solution
;
SHELXS97 (Sheldrick, 2008)
;
_diffrn_ambient_temperature 293(2)
_diffrn_measured_fraction_theta_full 0.996
_diffrn_measured_fraction_theta_max 0.996
_diffrn_measurement_device_type 'Bruker SMART 1000'
_diffrn_measurement_method \w
_diffrn_radiation_monochromator graphite
_diffrn_radiation_source 'fine-focus sealed tube'
_diffrn_radiation_type MoK\a
_diffrn_radiation_wavelength 0.71073
_diffrn_reflns_av_R_equivalents 0.0225
_diffrn_reflns_av_sigmaI/netI 0.0231
_diffrn_reflns_limit_h_max 5
_diffrn_reflns_limit_h_min -5
_diffrn_reflns_limit_k_max 15
_diffrn_reflns_limit_k_min -15
_diffrn_reflns_limit_l_max 18
_diffrn_reflns_limit_l_min -18
_diffrn_reflns_number 9152
_diffrn_reflns_theta_full 25.00
_diffrn_reflns_theta_max 25.00
_diffrn_reflns_theta_min 1.56
_diffrn_standards_number 0
_exptl_absorpt_coefficient_mu 1.257
_exptl_absorpt_correction_T_max 0.882
_exptl_absorpt_correction_T_min 0.818
_exptl_absorpt_correction_type multi-scan
_exptl_absorpt_process_details
;
(SADABS; Bruker, 2004)
;
_exptl_crystal_colour blue
_exptl_crystal_density_diffrn 1.945
_exptl_crystal_density_method 'not measured'
_exptl_crystal_description block
_exptl_crystal_F_000 554
_exptl_crystal_size_max 0.16
_exptl_crystal_size_mid 0.15
_exptl_crystal_size_min 0.10
_refine_diff_density_max 0.925
_refine_diff_density_min -0.518
_refine_ls_extinction_method none
_refine_ls_goodness_of_fit_ref 1.035
_refine_ls_hydrogen_treatment constr
_refine_ls_matrix_type full
_refine_ls_number_parameters 316
_refine_ls_number_reflns 3380
_refine_ls_number_restraints 0
_refine_ls_restrained_S_all 1.035
_refine_ls_R_factor_all 0.0413
_refine_ls_R_factor_gt 0.0369
_refine_ls_shift/su_max 0.000
_refine_ls_shift/su_mean 0.000
_refine_ls_structure_factor_coef Fsqd
_refine_ls_weighting_details 'calc w=1/[\s^2^(Fo^2^)+(0.0703P)^2^+0.4449P] where P=(Fo^2^+2Fc^2^)/3'
_refine_ls_weighting_scheme calc
_refine_ls_wR_factor_gt 0.0980
_refine_ls_wR_factor_ref 0.1015
_reflns_number_gt 3041
_reflns_number_total 3380
_reflns_threshold_expression I>2\s(I)
_cod_data_source_file dt3026sup1.cif
_cod_data_source_block II
_cod_depositor_comments 'Adding full bibliography for 2019692--2019693.cif.'
_cod_database_code 2019693
_cod_database_fobs_code 2019693

loop_
_symmetry_equiv_pos_as_xyz
'x, y, z'
'-x, -y, -z'

loop_
_atom_site_type_symbol
_atom_site_label
_atom_site_fract_x
_atom_site_fract_y
_atom_site_fract_z
_atom_site_U_iso_or_equiv
_atom_site_adp_type
_atom_site_calc_flag
_atom_site_refinement_flags
_atom_site_occupancy
_atom_site_symmetry_multiplicity
Cu Cu1 0.76146(6) 0.24937(2) 0.480927(19) 0.02640(13) Uani d . 1 1
N N1 0.9135(4) 0.10153(15) 0.48708(14) 0.0280(4) Uani d . 1 1
N N3 0.6064(4) 0.39922(16) 0.48980(14) 0.0294(5) Uani d . 1 1
O O1 0.9517(4) 0.28140(14) 0.37218(12) 0.0343(4) Uani d . 1 1
O O2 0.6067(4) 0.22117(13) 0.59549(12) 0.0328(4) Uani d . 1 1
O O3 1.3648(4) 0.21413(15) 0.41465(12) 0.0362(4) Uani d . 1 1
O O4 0.9592(5) 0.2988(2) 0.65229(16) 0.0690(7) Uani d . 1 1
F F12 1.5949(5) 0.12473(17) 0.26502(14) 0.0769(7) Uani d . 1 1
F F13 1.8272(6) 0.1743(2) 0.11415(17) 0.1100(11) Uani d . 1 1
F F15 1.6783(6) 0.3533(2) 0.03520(15) 0.1006(9) Uani d . 1 1
F F16 1.0714(5) 0.44149(16) 0.26396(15) 0.0789(7) Uani d . 1 1
F F22 0.8340(8) 0.0635(2) 0.7433(2) 0.1198(12) Uani d . 1 1
F F23 0.6016(13) 0.0180(3) 0.8982(2) 0.181(2) Uani d . 1 1
F F24 0.2660(10) 0.1624(4) 0.9812(2) 0.1598(17) Uani d . 1 1
F F25 0.1706(7) 0.3494(3) 0.9108(2) 0.1348(14) Uani d . 1 1
F F26 0.4102(5) 0.39505(19) 0.75688(16) 0.0785(7) Uani d . 1 1
F F33 1.2945(7) 0.4860(2) 0.11012(16) 0.0964(9) Uani d . 1 1
C C1 1.2096(5) 0.25614(18) 0.36011(16) 0.0281(5) Uani d . 1 1
C C2 0.7466(6) 0.2538(2) 0.65890(18) 0.0367(6) Uani d . 1 1
C C11 1.3232(5) 0.2810(2) 0.27162(17) 0.0347(6) Uani d . 1 1
C C12 1.5185(7) 0.2159(3) 0.2296(2) 0.0481(8) Uani d . 1 1
C C13 1.6365(8) 0.2393(3) 0.1515(2) 0.0662(11) Uani d . 1 1
C C14 1.5622(8) 0.3299(3) 0.1109(2) 0.0656(10) Uani d . 1 1
C C15 1.3685(8) 0.3973(3) 0.1493(2) 0.0600(9) Uani d . 1 1
C C16 1.2537(7) 0.3718(2) 0.2281(2) 0.0480(7) Uani d . 1 1
C C21 0.6259(6) 0.2307(3) 0.74670(19) 0.0455(7) Uani d . 1 1
C C22 0.6701(11) 0.1356(3) 0.7846(3) 0.0763(12) Uani d . 1 1
C C23 0.5503(15) 0.1117(4) 0.8634(3) 0.1042(19) Uani d . 1 1
C C24 0.3843(13) 0.1847(5) 0.9050(3) 0.0980(17) Uani d . 1 1
C C25 0.3356(9) 0.2789(5) 0.8694(3) 0.0838(14) Uani d . 1 1
C C26 0.4581(7) 0.3023(3) 0.7914(2) 0.0562(9) Uani d . 1 1
C C31 1.1143(5) 0.07479(19) 0.54401(18) 0.0319(6) Uani d . 1 1
H H31 1.1980 0.1253 0.5753 0.038 Uiso calc R 1 1
C C32 0.8006(5) 0.02693(18) 0.44288(17) 0.0309(5) Uani d . 1 1
H H32 0.6620 0.0436 0.4025 0.037 Uiso calc R 1 1
C C33 0.7103(5) 0.47648(19) 0.44555(18) 0.0330(6) Uani d . 1 1
H H33 0.8570 0.4626 0.4069 0.040 Uiso calc R 1 1
C C34 0.3939(5) 0.42339(19) 0.54442(18) 0.0337(6) Uani d . 1 1
H H34 0.3150 0.3718 0.5762 0.040 Uiso calc R 1 1

loop_
_atom_site_aniso_label
_atom_site_aniso_U_11
_atom_site_aniso_U_22
_atom_site_aniso_U_33
_atom_site_aniso_U_12
_atom_site_aniso_U_13
_atom_site_aniso_U_23
Cu1 0.02404(19) 0.02072(18) 0.0339(2) 0.00282(11) 0.00640(12) 0.00369(12)
N1 0.0248(10) 0.0215(10) 0.0372(11) 0.0013(8) 0.0071(8) 0.0033(8)
N3 0.0267(11) 0.0233(10) 0.0375(12) 0.0031(8) 0.0061(9) 0.0031(9)
O1 0.0282(9) 0.0327(10) 0.0407(10) 0.0082(7) 0.0102(8) 0.0081(8)
O2 0.0349(10) 0.0282(9) 0.0349(10) 0.0010(7) 0.0056(8) 0.0039(7)
O3 0.0259(9) 0.0476(11) 0.0354(10) -0.0043(8) 0.0000(8) 0.0087(8)
O4 0.0495(14) 0.106(2) 0.0551(14) -0.0358(14) 0.0057(11) 0.0006(14)
F12 0.0993(17) 0.0712(14) 0.0538(12) 0.0467(13) 0.0241(11) 0.0082(10)
F13 0.110(2) 0.142(2) 0.0706(16) 0.0531(19) 0.0538(16) 0.0043(16)
F15 0.110(2) 0.141(2) 0.0493(13) -0.0054(18) 0.0414(13) 0.0246(14)
F16 0.1061(18) 0.0561(13) 0.0695(14) 0.0340(12) 0.0404(13) 0.0255(11)
F22 0.197(4) 0.0720(17) 0.0840(18) 0.040(2) 0.046(2) 0.0231(14)
F23 0.323(7) 0.120(3) 0.098(2) -0.003(3) 0.052(3) 0.062(2)
F24 0.193(4) 0.227(5) 0.0626(18) -0.040(3) 0.064(2) 0.024(2)
F25 0.115(3) 0.205(4) 0.0781(19) 0.045(2) 0.0480(18) -0.024(2)
F26 0.0847(16) 0.0793(16) 0.0682(14) 0.0238(13) 0.0054(12) -0.0094(12)
F33 0.140(2) 0.0804(16) 0.0666(15) 0.0073(16) 0.0217(15) 0.0412(13)
C1 0.0252(12) 0.0261(12) 0.0329(13) -0.0009(9) 0.0041(10) -0.0010(10)
C2 0.0335(14) 0.0401(15) 0.0359(14) 0.0010(11) 0.0040(12) 0.0011(12)
C11 0.0278(13) 0.0449(15) 0.0311(13) 0.0000(11) 0.0064(11) 0.0031(11)
C12 0.0447(17) 0.060(2) 0.0377(16) 0.0139(14) 0.0086(13) 0.0039(14)
C13 0.056(2) 0.095(3) 0.0446(19) 0.020(2) 0.0213(16) -0.0012(19)
C14 0.064(2) 0.096(3) 0.0366(17) -0.008(2) 0.0185(16) 0.0100(18)
C15 0.069(2) 0.066(2) 0.0450(18) -0.0034(18) 0.0100(17) 0.0196(16)
C16 0.0496(18) 0.0508(18) 0.0425(17) 0.0041(14) 0.0122(14) 0.0076(14)
C21 0.0424(16) 0.0602(19) 0.0345(15) -0.0089(14) 0.0040(12) 0.0008(14)
C22 0.109(4) 0.070(3) 0.048(2) 0.002(2) 0.020(2) 0.0088(19)
C23 0.161(6) 0.092(4) 0.061(3) -0.017(4) 0.025(3) 0.027(3)
C24 0.111(4) 0.139(5) 0.046(2) -0.025(4) 0.028(2) 0.007(3)
C25 0.066(3) 0.135(4) 0.049(2) 0.007(3) 0.0191(19) -0.018(3)
C26 0.0479(19) 0.078(2) 0.0424(17) 0.0019(17) 0.0028(14) -0.0050(17)
C31 0.0287(13) 0.0267(13) 0.0403(14) -0.0003(10) -0.0010(11) 0.0006(11)
C32 0.0275(13) 0.0289(13) 0.0358(14) 0.0019(10) 0.0004(10) 0.0032(10)
C33 0.0285(13) 0.0301(13) 0.0398(14) 0.0028(10) 0.0129(11) 0.0050(11)
C34 0.0314(13) 0.0266(13) 0.0424(15) 0.0015(10) 0.0126(11) 0.0068(11)

loop_
_atom_type_symbol
_atom_type_description
_atom_type_scat_dispersion_real
_atom_type_scat_dispersion_imag
_atom_type_scat_source
C C 0.0033 0.0016 'International Tables Vol C Tables 4.2.6.8 and 6.1.1.4'
H H 0.0000 0.0000 'International Tables Vol C Tables 4.2.6.8 and 6.1.1.4'
Cu Cu 0.3201 1.2651 'International Tables Vol C Tables 4.2.6.8 and 6.1.1.4'
F F 0.0171 0.0103 'International Tables Vol C Tables 4.2.6.8 and 6.1.1.4'
N N 0.0061 0.0033 'International Tables Vol C Tables 4.2.6.8 and 6.1.1.4'
O O 0.0106 0.0060 'International Tables Vol C Tables 4.2.6.8 and 6.1.1.4'

loop_
_geom_angle_atom_site_label_1
_geom_angle_atom_site_label_2
_geom_angle_atom_site_label_3
_geom_angle_site_symmetry_1
_geom_angle_site_symmetry_3
_geom_angle
_geom_angle_publ_flag
O2 Cu1 O1 . . 174.06(7) y
O2 Cu1 N1 . . 84.22(8) y
O1 Cu1 N1 . . 95.49(8) y
O2 Cu1 N3 . . 89.91(8) y
O1 Cu1 N3 . . 90.08(8) y
N1 Cu1 N3 . . 173.54(8) y
O2 Cu1 O3 . 1_455 92.09(7) ?
O1 Cu1 O3 . 1_455 93.85(8) ?
N1 Cu1 O3 . 1_455 95.07(8) ?
N3 Cu1 O3 . 1_455 87.80(8) ?
C32 N1 C31 . . 117.7(2) ?
C32 N1 Cu1 . . 122.34(17) ?
C31 N1 Cu1 . . 119.58(17) ?
C33 N3 C34 . . 116.6(2) ?
C33 N3 Cu1 . . 123.75(17) ?
C34 N3 Cu1 . . 119.63(17) ?
C1 O1 Cu1 . . 121.54(16) ?
C2 O2 Cu1 . . 114.41(17) ?
C1 O3 Cu1 . 1_655 136.31(17) ?
O3 C1 O1 . . 125.0(2) ?
O3 C1 C11 . . 119.5(2) ?
O1 C1 C11 . . 115.4(2) ?
O4 C2 O2 . . 125.4(3) ?
O4 C2 C21 . . 120.9(3) ?
O2 C2 C21 . . 113.7(2) ?
C16 C11 C12 . . 115.1(3) ?
C16 C11 C1 . . 123.1(2) ?
C12 C11 C1 . . 121.7(2) ?
F12 C12 C13 . . 117.2(3) ?
F12 C12 C11 . . 119.9(3) ?
C13 C12 C11 . . 122.9(3) ?
F13 C13 C12 . . 120.5(4) ?
F13 C13 C14 . . 119.5(3) ?
C12 C13 C14 . . 120.0(3) ?
F15 C14 C13 . . 120.2(4) ?
F15 C14 C15 . . 120.1(4) ?
C13 C14 C15 . . 119.7(3) ?
F33 C15 C16 . . 120.9(3) ?
F33 C15 C14 . . 120.1(3) ?
C16 C15 C14 . . 119.0(3) ?
F16 C16 C15 . . 116.6(3) ?
F16 C16 C11 . . 120.0(3) ?
C15 C16 C11 . . 123.3(3) ?
C22 C21 C26 . . 117.3(3) ?
C22 C21 C2 . . 121.1(3) ?
C26 C21 C2 . . 121.6(3) ?
F22 C22 C21 . . 119.2(3) ?
F22 C22 C23 . . 119.0(4) ?
C21 C22 C23 . . 121.8(4) ?
F23 C23 C24 . . 121.4(5) ?
F23 C23 C22 . . 119.6(5) ?
C24 C23 C22 . . 118.9(5) ?
F24 C24 C25 . . 119.7(5) ?
F24 C24 C23 . . 119.5(5) ?
C25 C24 C23 . . 120.8(4) ?
F25 C25 C24 . . 120.1(4) ?
F25 C25 C26 . . 120.1(5) ?
C24 C25 C26 . . 119.9(4) ?
F26 C26 C25 . . 119.6(4) ?
F26 C26 C21 . . 119.0(3) ?
C25 C26 C21 . . 121.3(4) ?
N1 C31 C32 . 2_756 121.0(2) ?
N1 C31 H31 . . 119.5 ?
C32 C31 H31 2_756 . 119.5 ?
N1 C32 C31 . 2_756 121.3(2) ?
N1 C32 H32 . . 119.3 ?
C31 C32 H32 2_756 . 119.3 ?
N3 C33 C34 . 2_666 122.0(2) ?
N3 C33 H33 . . 119.0 ?
C34 C33 H33 2_666 . 119.0 ?
N3 C34 C33 . 2_666 121.5(2) ?
N3 C34 H34 . . 119.3 ?
C33 C34 H34 2_666 . 119.3 ?

loop_
_geom_bond_atom_site_label_1
_geom_bond_atom_site_label_2
_geom_bond_site_symmetry_2
_geom_bond_distance
_geom_bond_publ_flag
Cu1 O2 . 1.9495(18) y
Cu1 O1 . 1.9561(18) y
Cu1 N1 . 2.032(2) y
Cu1 N3 . 2.063(2) y
Cu1 O3 1_455 2.2406(18) y
N1 C32 . 1.335(3) ?
N1 C31 . 1.338(3) ?
N3 C33 . 1.336(3) ?
N3 C34 . 1.343(3) ?
O1 C1 . 1.278(3) ?
O2 C2 . 1.276(3) ?
O3 C1 . 1.232(3) ?
O3 Cu1 1_655 2.2405(18) ?
O4 C2 . 1.213(4) ?
F12 C12 . 1.343(4) ?
F13 C13 . 1.342(4) ?
F15 C14 . 1.330(4) ?
F16 C16 . 1.346(4) ?
F22 C22 . 1.351(5) ?
F23 C23 . 1.347(6) ?
F24 C24 . 1.338(5) ?
F25 C25 . 1.342(5) ?
F26 C26 . 1.332(4) ?
F33 C15 . 1.337(4) ?
C1 C11 . 1.504(4) ?
C2 C21 . 1.502(4) ?
C11 C16 . 1.387(4) ?
C11 C12 . 1.389(4) ?
C12 C13 . 1.366(5) ?
C13 C14 . 1.368(6) ?
C14 C15 . 1.377(5) ?
C15 C16 . 1.376(5) ?
C21 C22 . 1.379(5) ?
C21 C26 . 1.383(5) ?
C22 C23 . 1.381(6) ?
C23 C24 . 1.368(8) ?
C24 C25 . 1.355(7) ?
C25 C26 . 1.374(6) ?
C31 C32 2_756 1.385(3) ?
C31 H31 . 0.9300 ?
C32 C31 2_756 1.385(3) ?
C32 H32 . 0.9300 ?
C33 C34 2_666 1.385(4) ?
C33 H33 . 0.9300 ?
C34 C33 2_666 1.385(4) ?
C34 H34 . 0.9300 ?

loop_
_geom_torsion_atom_site_label_1
_geom_torsion_atom_site_label_2
_geom_torsion_atom_site_label_3
_geom_torsion_atom_site_label_4
_geom_torsion_site_symmetry_1
_geom_torsion_site_symmetry_4
_geom_torsion
O2 Cu1 N1 C32 . . 103.9(2)
O1 Cu1 N1 C32 . . -82.1(2)
O3 Cu1 N1 C32 1_455 . 12.3(2)
O2 Cu1 N1 C31 . . -68.7(2)
O1 Cu1 N1 C31 . . 105.3(2)
O3 Cu1 N1 C31 1_455 . -160.33(19)
O2 Cu1 N3 C33 . . 156.3(2)
O1 Cu1 N3 C33 . . -17.7(2)
O3 Cu1 N3 C33 1_455 . -111.6(2)
O2 Cu1 N3 C34 . . -21.7(2)
O1 Cu1 N3 C34 . . 164.2(2)
O3 Cu1 N3 C34 1_455 . 70.4(2)
N1 Cu1 O1 C1 . . -46.8(2)
N3 Cu1 O1 C1 . . 129.9(2)
O3 Cu1 O1 C1 1_455 . -142.26(19)
N1 Cu1 O2 C2 . . 100.05(19)
N3 Cu1 O2 C2 . . -77.26(18)
O3 Cu1 O2 C2 1_455 . -165.06(18)
Cu1 O3 C1 O1 1_655 . -121.2(2)
Cu1 O3 C1 C11 1_655 . 58.9(3)
Cu1 O1 C1 O3 . . -3.0(3)
Cu1 O1 C1 C11 . . 176.94(16)
Cu1 O2 C2 O4 . . -0.1(4)
Cu1 O2 C2 C21 . . -179.54(19)
O3 C1 C11 C16 . . -139.1(3)
O1 C1 C11 C16 . . 40.9(4)
O3 C1 C11 C12 . . 37.4(4)
O1 C1 C11 C12 . . -142.5(3)
C16 C11 C12 F12 . . -178.2(3)
C1 C11 C12 F12 . . 5.0(5)
C16 C11 C12 C13 . . 0.5(5)
C1 C11 C12 C13 . . -176.2(3)
F12 C12 C13 F13 . . -2.1(6)
C11 C12 C13 F13 . . 179.1(4)
F12 C12 C13 C14 . . 178.4(4)
C11 C12 C13 C14 . . -0.4(6)
F13 C13 C14 F15 . . -0.1(7)
C12 C13 C14 F15 . . 179.5(4)
F13 C13 C14 C15 . . -179.4(4)
C12 C13 C14 C15 . . 0.1(6)
F15 C14 C15 F33 . . 0.6(6)
C13 C14 C15 F33 . . -180.0(4)
F15 C14 C15 C16 . . -179.3(4)
C13 C14 C15 C16 . . 0.1(6)
F33 C15 C16 F16 . . -1.7(6)
C14 C15 C16 F16 . . 178.2(4)
F33 C15 C16 C11 . . -179.9(3)
C14 C15 C16 C11 . . 0.0(6)
C12 C11 C16 F16 . . -178.4(3)
C1 C11 C16 F16 . . -1.7(5)
C12 C11 C16 C15 . . -0.3(5)
C1 C11 C16 C15 . . 176.4(3)
O4 C2 C21 C22 . . -99.1(4)
O2 C2 C21 C22 . . 80.4(4)
O4 C2 C21 C26 . . 83.3(4)
O2 C2 C21 C26 . . -97.3(3)
C26 C21 C22 F22 . . -179.6(4)
C2 C21 C22 F22 . . 2.6(6)
C26 C21 C22 C23 . . 0.7(7)
C2 C21 C22 C23 . . -177.0(5)
F22 C22 C23 F23 . . 0.9(9)
C21 C22 C23 F23 . . -179.4(5)
F22 C22 C23 C24 . . -179.9(5)
C21 C22 C23 C24 . . -0.3(9)
F23 C23 C24 F24 . . -1.1(10)
C22 C23 C24 F24 . . 179.7(6)
F23 C23 C24 C25 . . 179.7(6)
C22 C23 C24 C25 . . 0.5(9)
F24 C24 C25 F25 . . 0.3(8)
C23 C24 C25 F25 . . 179.5(5)
F24 C24 C25 C26 . . 179.6(5)
C23 C24 C25 C26 . . -1.2(8)
F25 C25 C26 F26 . . -0.6(6)
C24 C25 C26 F26 . . -179.8(4)
F25 C25 C26 C21 . . -179.0(4)
C24 C25 C26 C21 . . 1.7(7)
C22 C21 C26 F26 . . -179.9(3)
C2 C21 C26 F26 . . -2.2(5)
C22 C21 C26 C25 . . -1.5(5)
C2 C21 C26 C25 . . 176.3(3)
C32 N1 C31 C32 . 2_756 -0.7(4)
Cu1 N1 C31 C32 . 2_756 172.31(19)
C31 N1 C32 C31 . 2_756 0.7(4)
Cu1 N1 C32 C31 . 2_756 -172.11(19)
C34 N3 C33 C34 . 2_666 0.3(4)
Cu1 N3 C33 C34 . 2_666 -177.8(2)
C33 N3 C34 C33 . 2_666 -0.3(4)
Cu1 N3 C34 C33 . 2_666 177.8(2)
